data_4060054
loop_
_publ_author_name
'Jinzhu Chen'
'Zhengkun Yu'
'Zhaoyan Zheng'
'Kaichun Gu'
'Sizhong Wu'
'Fanlong Zeng'
'Weiqiang Tan'
'Xiaowei Wu'
'Wenjing Xiao'

_publ_section_title
;
 Chemoselective Stepwise Demetalation of Unusually Stable Fischer
 Biscarbene Complexes by Domino [4+2]/[2+2] Cycloaddition of
 2-Isopropenyl-2-oxazoline to 1-Alkynyl Fischer Carbene Complexes of
 Chromium and Tungsten
;
_journal_name_full Organometallics
_journal_page_first 302
_journal_page_last 308
_journal_paper_doi 10.1021/om049213d
_journal_volume 24
_journal_year 2005
_chemical_formula_sum 'C38 H29 Cr2 N O13'
_chemical_formula_weight 811.62
_chemical_name_systematic
; 
 ? 
;
_space_group_IT_number 14
_symmetry_cell_setting monoclinic
_symmetry_space_group_name_Hall '-P 2ybc'
_symmetry_space_group_name_H-M 'P 1 21/c 1'
_atom_sites_solution_hydrogens geom
_atom_sites_solution_primary direct
_atom_sites_solution_secondary difmap
_audit_creation_method SHELXL-97
_cell_angle_alpha 90.00
_cell_angle_beta 90.1920(10)
_cell_angle_gamma 90.00
_cell_formula_units_Z 4
_cell_length_a 12.5659(9)
_cell_length_b 20.5264(14)
_cell_length_c 14.4656(10)
_cell_measurement_reflns_used 4074
_cell_measurement_temperature 293(2)
_cell_measurement_theta_max 49.923
_cell_measurement_theta_min 4.724
_cell_volume 3731.1(5)
_computing_cell_refinement 'Bruker SMART'
_computing_data_collection 'Bruker SMART'
_computing_data_reduction 'Bruker SHELXTL'
_computing_molecular_graphics 'Bruker SHELXTL'
_computing_publication_material 'Bruker SHELXTL'
_computing_structure_refinement 'SHELXL-97 (Sheldrick, 1997)'
_computing_structure_solution 'SHELXS-97 (Sheldrick, 1990)'
_diffrn_ambient_temperature 293(2)
_diffrn_measured_fraction_theta_full 0.982
_diffrn_measured_fraction_theta_max 0.982
_diffrn_measurement_device_type 'CCD area detector'
_diffrn_measurement_method 'phi and omega scans'
_diffrn_radiation_monochromator graphite
_diffrn_radiation_source 'fine-focus sealed tube'
_diffrn_radiation_type MoK\a
_diffrn_radiation_wavelength 0.71073
_diffrn_reflns_av_R_equivalents 0.0458
_diffrn_reflns_av_sigmaI/netI 0.0676
_diffrn_reflns_limit_h_max 16
_diffrn_reflns_limit_h_min -16
_diffrn_reflns_limit_k_max 27
_diffrn_reflns_limit_k_min -20
_diffrn_reflns_limit_l_max 19
_diffrn_reflns_limit_l_min -16
_diffrn_reflns_number 22520
_diffrn_reflns_theta_full 27.50
_diffrn_reflns_theta_max 28.29
_diffrn_reflns_theta_min 1.62
_exptl_absorpt_coefficient_mu 0.649
_exptl_absorpt_correction_T_max 1.00000
_exptl_absorpt_correction_T_min 0.72979
_exptl_absorpt_correction_type empirical
_exptl_crystal_colour red
_exptl_crystal_density_diffrn 1.445
_exptl_crystal_density_method 'not measured'
_exptl_crystal_F_000 1664
_exptl_crystal_size_max 0.535
_exptl_crystal_size_mid 0.489
_exptl_crystal_size_min 0.467
_refine_diff_density_max 0.294
_refine_diff_density_min -0.216
_refine_diff_density_rms 0.052
_refine_ls_extinction_method none
_refine_ls_goodness_of_fit_ref 0.878
_refine_ls_hydrogen_treatment mixed
_refine_ls_matrix_type full
_refine_ls_number_parameters 573
_refine_ls_number_reflns 8423
_refine_ls_number_restraints 0
_refine_ls_restrained_S_all 0.878
_refine_ls_R_factor_all 0.0827
_refine_ls_R_factor_gt 0.0470
_refine_ls_shift/su_max 0.003
_refine_ls_shift/su_mean 0.000
_refine_ls_structure_factor_coef Fsqd
_refine_ls_weighting_details 'calc w=1/[\s^2^(Fo^2^)+(0.0468P)^2^+0.0000P] where P=(Fo^2^+2Fc^2^)/3'
_refine_ls_weighting_scheme calc
_refine_ls_wR_factor_gt 0.0978
_refine_ls_wR_factor_ref 0.1086
_reflns_number_gt 5030
_reflns_number_total 8666
_reflns_threshold_expression >2sigma(I)
_cod_depositor_comments
;
The following automatic conversions were performed:
'_symmetry_cell_setting' value 'Monoclinic' changed to 'monoclinic'
according to '/home/saulius/struct/CIF-dictionaries/cif_core.dic'
dictionary named 'cif_core.dic' version 2.4.1 from 2010-06-29.

Automatic conversion script
Id: cif_fix_enum 1527 2010-12-29 10:47:43Z saulius 
;
_cod_original_sg_symbol_H-M P2(1)/c
_cod_database_code 4060054

loop_
_symmetry_equiv_pos_as_xyz
'x, y, z'
'-x, y+1/2, -z+1/2'
'-x, -y, -z'
'x, -y-1/2, z-1/2'

loop_
_atom_site_label
_atom_site_type_symbol
_atom_site_fract_x
_atom_site_fract_y
_atom_site_fract_z
_atom_site_U_iso_or_equiv
_atom_site_adp_type
_atom_site_occupancy
_atom_site_symmetry_multiplicity
_atom_site_calc_flag
_atom_site_refinement_flags
Cr1 Cr -0.05183(3) 1.078467(19) 0.31586(3) 0.04242(13) Uani 1 1 d .
Cr2 Cr 0.48933(4) 0.78322(2) 0.22234(3) 0.05376(15) Uani 1 1 d .
O1 O 0.0252(2) 1.14653(14) 0.14463(19) 0.1241(12) Uani 1 1 d .
O2 O 0.13567(17) 1.13074(10) 0.42458(15) 0.0696(6) Uani 1 1 d .
O3 O -0.17386(18) 1.20102(10) 0.35582(16) 0.0770(7) Uani 1 1 d .
O4 O -0.11603(15) 1.03607(10) 0.50829(13) 0.0611(5) Uani 1 1 d .
O5 O -0.24764(19) 1.03710(11) 0.20829(15) 0.0772(7) Uani 1 1 d .
O6 O -0.01576(13) 0.93013(8) 0.29099(11) 0.0426(4) Uani 1 1 d .
O7 O 0.3953(2) 0.76967(14) 0.02977(19) 0.1057(10) Uani 1 1 d .
O8 O 0.3876(2) 0.65625(11) 0.27981(18) 0.0926(8) Uani 1 1 d .
O9 O 0.6841(2) 0.70859(14) 0.1631(2) 0.1399(13) Uani 1 1 d .
O10 O 0.5803(2) 0.78991(15) 0.4160(2) 0.1075(10) Uani 1 1 d .
O11 O 0.60438(19) 0.90960(13) 0.1799(2) 0.1071(9) Uani 1 1 d .
O12 O 0.28315(14) 0.79696(8) 0.30553(13) 0.0542(5) Uani 1 1 d .
O13 O 0.38813(14) 0.92949(9) 0.08472(12) 0.0517(5) Uani 1 1 d .
N1 N 0.21019(16) 0.92215(10) 0.10787(13) 0.0416(5) Uani 1 1 d .
C1 C -0.0018(3) 1.11875(16) 0.2081(2) 0.0670(9) Uani 1 1 d .
C2 C 0.0677(2) 1.10946(13) 0.38095(19) 0.0494(7) Uani 1 1 d .
C3 C -0.1259(2) 1.15464(14) 0.34154(19) 0.0522(7) Uani 1 1 d .
C4 C -0.0954(2) 1.04781(13) 0.43372(19) 0.0438(6) Uani 1 1 d .
C5 C -0.1743(3) 1.05091(14) 0.25011(19) 0.0532(7) Uani 1 1 d .
C6 C 0.01942(19) 0.99032(12) 0.27464(15) 0.0374(6) Uani 1 1 d .
C7 C 0.11043(19) 0.98381(11) 0.21439(15) 0.0364(6) Uani 1 1 d .
C8 C 0.11526(19) 0.93541(11) 0.14797(16) 0.0379(6) Uani 1 1 d .
C9 C 0.0218(2) 0.90034(12) 0.10964(16) 0.0418(6) Uani 1 1 d .
C10 C -0.0691(2) 0.93434(16) 0.08385(19) 0.0512(7) Uani 1 1 d .
C11 C -0.1567(3) 0.9025(2) 0.0516(2) 0.0668(9) Uani 1 1 d .
C12 C -0.1576(3) 0.8361(2) 0.0438(2) 0.0720(10) Uani 1 1 d .
C13 C -0.0682(3) 0.80241(19) 0.0667(2) 0.0672(10) Uani 1 1 d .
C14 C 0.0212(3) 0.83361(14) 0.09893(19) 0.0533(7) Uani 1 1 d .
C15 C -0.1130(2) 0.91541(14) 0.3397(2) 0.0636(8) Uani 1 1 d .
H15A H -0.1692 0.9446 0.3194 0.076 Uiso 1 1 calc R
H15B H -0.1025 0.9216 0.4056 0.076 Uiso 1 1 calc R
C16 C -0.1436(3) 0.84781(15) 0.3212(2) 0.0784(10) Uani 1 1 d .
H35A H -0.1534 0.8418 0.2559 0.118 Uiso 1 1 calc R
H35B H -0.2089 0.8382 0.3527 0.118 Uiso 1 1 calc R
H35C H -0.0886 0.8191 0.3430 0.118 Uiso 1 1 calc R
C17 C 0.4315(3) 0.77568(16) 0.1015(3) 0.0714(10) Uani 1 1 d .
C18 C 0.4240(2) 0.70424(15) 0.2575(2) 0.0616(8) Uani 1 1 d .
C19 C 0.6107(3) 0.73709(17) 0.1845(3) 0.0846(11) Uani 1 1 d .
C20 C 0.5458(3) 0.78839(16) 0.3433(3) 0.0705(9) Uani 1 1 d .
C21 C 0.5580(2) 0.86341(17) 0.1941(2) 0.0717(9) Uani 1 1 d .
C22 C 0.3565(2) 0.82974(12) 0.26052(16) 0.0421(6) Uani 1 1 d .
C23 C 0.33405(18) 0.89912(12) 0.24359(16) 0.0366(6) Uani 1 1 d .
C24 C 0.33287(18) 0.95382(12) 0.29496(16) 0.0380(6) Uani 1 1 d .
C25 C 0.34868(19) 0.96699(13) 0.39306(18) 0.0439(6) Uani 1 1 d .
C26 C 0.3706(2) 0.91750(18) 0.4553(2) 0.0555(8) Uani 1 1 d .
C27 C 0.3832(3) 0.9307(3) 0.5480(2) 0.0736(10) Uani 1 1 d .
C28 C 0.3748(3) 0.9924(3) 0.5798(3) 0.0847(14) Uani 1 1 d .
C29 C 0.3544(3) 1.0423(2) 0.5202(3) 0.0771(11) Uani 1 1 d .
C30 C 0.3410(2) 1.02977(17) 0.4276(2) 0.0579(8) Uani 1 1 d .
C31 C 0.1810(3) 0.82486(18) 0.3351(3) 0.0619(9) Uani 1 1 d .
C32 C 0.1395(3) 0.78143(18) 0.4050(3) 0.0969(13) Uani 1 1 d .
H32A H 0.1262 0.7394 0.3782 0.145 Uiso 1 1 calc R
H32B H 0.0743 0.7988 0.4291 0.145 Uiso 1 1 calc R
H32C H 0.1905 0.7772 0.4542 0.145 Uiso 1 1 calc R
C33 C 0.2304(3) 0.8988(2) 0.0143(2) 0.0581(8) Uani 1 1 d .
C34 C 0.3370(3) 0.9287(2) -0.0033(2) 0.0632(9) Uani 1 1 d .
C35 C 0.3103(2) 0.93579(12) 0.15380(16) 0.0407(6) Uani 1 1 d .
C36 C 0.31049(19) 0.99971(12) 0.21367(17) 0.0409(6) Uani 1 1 d .
C37 C 0.2011(2) 1.03191(13) 0.2138(2) 0.0435(6) Uani 1 1 d .
C38 C 0.3984(3) 1.04716(18) 0.1891(3) 0.0628(9) Uani 1 1 d .
H10 H -0.0646(19) 0.9789(13) 0.0886(16) 0.048(8) Uiso 1 1 d .
H11 H -0.216(2) 0.9274(15) 0.0350(19) 0.075(10) Uiso 1 1 d .
H12 H -0.227(3) 0.8180(16) 0.014(2) 0.096(11) Uiso 1 1 d .
H13 H -0.061(2) 0.7617(14) 0.0634(18) 0.060(9) Uiso 1 1 d .
H14 H 0.0809(19) 0.8103(11) 0.1163(15) 0.036(7) Uiso 1 1 d .
H26 H 0.3766(18) 0.8766(12) 0.4352(15) 0.037(7) Uiso 1 1 d .
H27 H 0.402(2) 0.8972(14) 0.5852(19) 0.063(10) Uiso 1 1 d .
H28 H 0.382(2) 1.0020(15) 0.641(2) 0.077(10) Uiso 1 1 d .
H29 H 0.351(2) 1.0898(14) 0.5379(18) 0.059(8) Uiso 1 1 d .
H30 H 0.3307(19) 1.0608(11) 0.3905(16) 0.030(7) Uiso 1 1 d .
H31A H 0.131(3) 0.8244(19) 0.279(3) 0.131(15) Uiso 1 1 d .
H33A H 0.180(2) 0.9110(13) -0.0234(19) 0.060(9) Uiso 1 1 d .
H34A H 0.332(2) 0.9716(15) -0.0267(19) 0.071(10) Uiso 1 1 d .
H37A H 0.198(2) 1.0569(12) 0.1559(17) 0.053(8) Uiso 1 1 d .
H38A H 0.390(2) 1.0684(15) 0.123(2) 0.082(10) Uiso 1 1 d .
H31B H 0.193(2) 0.8656(16) 0.355(2) 0.075(11) Uiso 1 1 d .
H33B H 0.236(2) 0.8534(15) 0.0162(18) 0.067(10) Uiso 1 1 d .
H34B H 0.3816(19) 0.9030(12) -0.0442(16) 0.046(7) Uiso 1 1 d .
H37B H 0.1949(16) 1.0614(11) 0.2649(14) 0.031(6) Uiso 1 1 d .
H38B H 0.403(2) 1.0752(14) 0.231(2) 0.059(10) Uiso 1 1 d .
H38C H 0.468(2) 1.0283(14) 0.1927(18) 0.068(10) Uiso 1 1 d .

loop_
_atom_site_aniso_label
_atom_site_aniso_U_11
_atom_site_aniso_U_22
_atom_site_aniso_U_33
_atom_site_aniso_U_23
_atom_site_aniso_U_13
_atom_site_aniso_U_12
Cr1 0.0466(3) 0.0381(2) 0.0427(2) -0.00009(19) 0.00836(19) 0.00872(19)
Cr2 0.0446(3) 0.0428(3) 0.0740(3) -0.0030(2) 0.0133(2) 0.0074(2)
O1 0.138(3) 0.132(2) 0.1026(19) 0.0704(19) 0.0588(18) 0.059(2)
O2 0.0602(15) 0.0695(15) 0.0792(15) -0.0154(12) 0.0059(12) -0.0097(12)
O3 0.0778(16) 0.0503(13) 0.1028(17) -0.0171(12) 0.0007(13) 0.0222(12)
O4 0.0556(13) 0.0824(15) 0.0452(11) 0.0007(11) 0.0095(10) -0.0012(11)
O5 0.0717(16) 0.0874(17) 0.0723(15) -0.0085(12) -0.0193(12) 0.0065(13)
O6 0.0437(11) 0.0389(10) 0.0454(10) 0.0010(8) 0.0112(8) -0.0002(8)
O7 0.131(3) 0.108(2) 0.0782(18) -0.0231(16) -0.0016(17) 0.0300(18)
O8 0.101(2) 0.0488(14) 0.128(2) 0.0096(14) 0.0045(16) -0.0055(13)
O9 0.099(2) 0.103(2) 0.218(3) 0.008(2) 0.068(2) 0.0500(18)
O10 0.090(2) 0.133(3) 0.099(2) 0.0031(18) -0.0233(17) -0.0171(17)
O11 0.0616(17) 0.0753(18) 0.185(3) 0.0270(18) 0.0187(17) -0.0126(14)
O12 0.0447(11) 0.0427(11) 0.0753(13) 0.0099(10) 0.0171(10) 0.0041(9)
O13 0.0457(11) 0.0660(13) 0.0434(11) -0.0004(9) 0.0169(9) 0.0090(9)
N1 0.0419(13) 0.0472(13) 0.0358(11) -0.0067(10) 0.0066(9) 0.0059(10)
C1 0.075(2) 0.063(2) 0.063(2) 0.0175(17) 0.0202(17) 0.0280(17)
C2 0.0535(19) 0.0407(16) 0.0541(17) -0.0020(14) 0.0164(14) 0.0029(14)
C3 0.0534(18) 0.0447(17) 0.0586(18) -0.0064(14) 0.0029(14) 0.0043(14)
C4 0.0358(15) 0.0482(16) 0.0474(16) -0.0084(13) 0.0036(12) 0.0045(12)
C5 0.061(2) 0.0522(18) 0.0468(17) -0.0014(14) 0.0027(15) 0.0164(15)
C6 0.0404(15) 0.0364(14) 0.0354(13) 0.0009(11) -0.0002(11) 0.0049(11)
C7 0.0391(15) 0.0313(13) 0.0388(14) 0.0003(11) 0.0066(11) 0.0030(11)
C8 0.0399(15) 0.0346(14) 0.0393(14) 0.0056(11) 0.0052(11) 0.0065(11)
C9 0.0463(16) 0.0428(15) 0.0362(14) -0.0040(12) 0.0067(11) 0.0033(12)
C10 0.055(2) 0.0513(19) 0.0475(17) -0.0027(14) 0.0023(14) 0.0089(15)
C11 0.047(2) 0.093(3) 0.061(2) -0.0053(19) -0.0067(16) 0.006(2)
C12 0.060(2) 0.094(3) 0.062(2) -0.014(2) 0.0026(17) -0.022(2)
C13 0.089(3) 0.048(2) 0.064(2) -0.0103(17) 0.0073(19) -0.015(2)
C14 0.062(2) 0.0442(17) 0.0533(18) -0.0024(14) 0.0002(15) 0.0065(16)
C15 0.062(2) 0.0532(19) 0.076(2) 0.0053(16) 0.0298(16) -0.0053(15)
C16 0.068(2) 0.064(2) 0.103(3) -0.0076(19) 0.0252(19) -0.0195(17)
C17 0.080(3) 0.059(2) 0.076(2) -0.0078(19) 0.018(2) 0.0155(18)
C18 0.056(2) 0.0467(19) 0.082(2) -0.0045(17) 0.0032(16) 0.0077(15)
C19 0.066(2) 0.067(2) 0.121(3) 0.002(2) 0.031(2) 0.0216(19)
C20 0.048(2) 0.068(2) 0.096(3) 0.002(2) 0.0048(19) -0.0022(16)
C21 0.0438(19) 0.059(2) 0.112(3) 0.007(2) 0.0209(18) 0.0076(16)
C22 0.0417(15) 0.0421(15) 0.0425(15) -0.0039(12) 0.0013(12) 0.0002(12)
C23 0.0296(13) 0.0380(14) 0.0422(14) -0.0009(11) 0.0083(10) 0.0006(10)
C24 0.0284(13) 0.0400(14) 0.0457(15) -0.0033(12) 0.0084(11) -0.0033(11)
C25 0.0295(14) 0.0530(17) 0.0491(16) -0.0079(14) 0.0055(11) -0.0059(12)
C26 0.0441(18) 0.070(2) 0.0525(19) -0.0088(18) 0.0012(13) 0.0005(16)
C27 0.051(2) 0.117(4) 0.053(2) 0.000(2) 0.0000(16) 0.000(2)
C28 0.045(2) 0.157(5) 0.052(2) -0.034(3) 0.0021(17) -0.016(2)
C29 0.049(2) 0.098(3) 0.084(3) -0.049(3) 0.0099(18) -0.016(2)
C30 0.0463(19) 0.063(2) 0.065(2) -0.0129(19) 0.0059(15) -0.0104(16)
C31 0.0438(19) 0.060(2) 0.082(2) 0.013(2) 0.0234(17) 0.0038(16)
C32 0.084(3) 0.100(3) 0.107(3) 0.040(2) 0.038(2) 0.006(2)
C33 0.058(2) 0.074(3) 0.0428(18) -0.0093(17) 0.0031(15) 0.0143(18)
C34 0.067(2) 0.079(3) 0.0443(18) 0.0014(18) 0.0195(16) 0.0145(19)
C35 0.0389(15) 0.0427(15) 0.0407(14) -0.0022(12) 0.0143(11) 0.0042(11)
C36 0.0391(15) 0.0338(13) 0.0501(15) -0.0017(12) 0.0132(12) -0.0036(11)
C37 0.0502(17) 0.0343(15) 0.0461(16) -0.0006(13) 0.0115(13) 0.0019(12)
C38 0.060(2) 0.050(2) 0.078(3) -0.004(2) 0.0243(19) -0.0108(17)

loop_
_atom_type_symbol
_atom_type_description
_atom_type_scat_dispersion_real
_atom_type_scat_dispersion_imag
_atom_type_scat_source
C C 0.0033 0.0016 'International Tables Vol C Tables 4.2.6.8 and 6.1.1.4'
H H 0.0000 0.0000 'International Tables Vol C Tables 4.2.6.8 and 6.1.1.4'
N N 0.0061 0.0033 'International Tables Vol C Tables 4.2.6.8 and 6.1.1.4'
O O 0.0106 0.0060 'International Tables Vol C Tables 4.2.6.8 and 6.1.1.4'
Cr Cr 0.3209 0.6236 'International Tables Vol C Tables 4.2.6.8 and 6.1.1.4'

loop_
_geom_angle_atom_site_label_1
_geom_angle_atom_site_label_2
_geom_angle_atom_site_label_3
_geom_angle
C3 Cr1 C1 87.97(12)
C3 Cr1 C2 90.85(12)
C1 Cr1 C2 89.85(14)
C3 Cr1 C5 86.85(12)
C1 Cr1 C5 89.34(14)
C2 Cr1 C5 177.59(12)
C3 Cr1 C4 87.33(12)
C1 Cr1 C4 172.17(13)
C2 Cr1 C4 83.96(11)
C5 Cr1 C4 96.65(11)
C3 Cr1 C6 173.49(11)
C1 Cr1 C6 89.97(11)
C2 Cr1 C6 95.32(10)
C5 Cr1 C6 86.95(11)
C4 Cr1 C6 95.37(10)
C19 Cr2 C18 90.01(14)
C19 Cr2 C20 89.73(16)
C18 Cr2 C20 87.77(14)
C19 Cr2 C17 89.98(16)
C18 Cr2 C17 90.72(14)
C20 Cr2 C17 178.46(15)
C19 Cr2 C21 90.23(14)
C18 Cr2 C21 176.68(15)
C20 Cr2 C21 88.92(15)
C17 Cr2 C21 92.60(15)
C19 Cr2 C22 177.82(14)
C18 Cr2 C22 88.35(12)
C20 Cr2 C22 91.65(12)
C17 Cr2 C22 88.60(12)
C21 Cr2 C22 91.48(12)
C6 O6 C15 124.18(19)
C22 O12 C31 123.9(2)
C35 O13 C34 108.9(2)
C8 N1 C35 122.0(2)
C8 N1 C33 128.2(2)
C35 N1 C33 109.6(2)
O1 C1 Cr1 175.7(3)
O2 C2 Cr1 175.1(2)
O3 C3 Cr1 178.1(3)
O4 C4 Cr1 171.8(2)
O5 C5 Cr1 176.7(3)
O6 C6 C7 106.5(2)
O6 C6 Cr1 127.17(17)
C7 C6 Cr1 126.00(17)
C8 C7 C6 121.4(2)
C8 C7 C37 115.6(2)
C6 C7 C37 122.8(2)
N1 C8 C7 118.8(2)
N1 C8 C9 116.1(2)
C7 C8 C9 124.9(2)
C14 C9 C10 117.7(3)
C14 C9 C8 121.8(2)
C10 C9 C8 120.4(2)
C11 C10 C9 120.9(3)
C11 C10 H10 123.6(16)
C9 C10 H10 115.4(16)
C10 C11 C12 120.9(3)
C10 C11 H11 118(2)
C12 C11 H11 121.2(19)
C13 C12 C11 118.7(3)
C13 C12 H12 127.8(19)
C11 C12 H12 113.2(19)
C12 C13 C14 121.4(3)
C12 C13 H13 126(2)
C14 C13 H13 113(2)
C13 C14 C9 120.3(3)
C13 C14 H14 120.9(15)
C9 C14 H14 118.7(15)
O6 C15 C16 109.3(2)
O6 C15 H15A 109.8
C16 C15 H15A 109.8
O6 C15 H15B 109.8
C16 C15 H15B 109.8
H15A C15 H15B 108.3
C15 C16 H35A 109.5
C15 C16 H35B 109.5
H35A C16 H35B 109.5
C15 C16 H35C 109.5
H35A C16 H35C 109.5
H35B C16 H35C 109.5
O7 C17 Cr2 178.1(4)
O8 C18 Cr2 177.9(3)
O9 C19 Cr2 178.7(4)
O10 C20 Cr2 178.3(3)
O11 C21 Cr2 175.7(3)
O12 C22 C23 116.3(2)
O12 C22 Cr2 118.60(18)
C23 C22 Cr2 125.07(18)
C24 C23 C22 135.8(2)
C24 C23 C35 93.2(2)
C22 C23 C35 130.8(2)
C23 C24 C25 133.6(2)
C23 C24 C36 95.25(19)
C25 C24 C36 131.1(2)
C26 C25 C30 117.5(3)
C26 C25 C24 121.6(2)
C30 C25 C24 120.9(3)
C27 C26 C25 120.7(4)
C27 C26 H26 119.6(15)
C25 C26 H26 119.7(15)
C28 C27 C26 120.6(4)
C28 C27 H27 122.0(19)
C26 C27 H27 117.3(19)
C27 C28 C29 120.2(4)
C27 C28 H28 122(2)
C29 C28 H28 118(2)
C28 C29 C30 120.0(4)
C28 C29 H29 125.0(15)
C30 C29 H29 115.0(16)
C29 C30 C25 121.1(4)
C29 C30 H30 120.0(17)
C25 C30 H30 118.9(17)
C32 C31 O12 106.3(3)
C32 C31 H31A 109(2)
O12 C31 H31A 108(2)
C32 C31 H31B 114(2)
O12 C31 H31B 108(2)
H31A C31 H31B 111(3)
C31 C32 H32A 109.5
C31 C32 H32B 109.5
H32A C32 H32B 109.5
C31 C32 H32C 109.5
H32A C32 H32C 109.5
H32B C32 H32C 109.5
N1 C33 C34 100.4(3)
N1 C33 H33A 110.8(18)
C34 C33 H33A 115.3(19)
N1 C33 H33B 108.3(17)
C34 C33 H33B 110.4(18)
H33A C33 H33B 111(3)
O13 C34 C33 104.7(2)
O13 C34 H34A 109.8(18)
C33 C34 H34A 112.7(19)
O13 C34 H34B 106.9(14)
C33 C34 H34B 113.4(15)
H34A C34 H34B 109(2)
O13 C35 N1 105.14(19)
O13 C35 C23 115.1(2)
N1 C35 C23 117.4(2)
O13 C35 C36 118.0(2)
N1 C35 C36 114.42(19)
C23 C35 C36 86.74(17)
C38 C36 C37 112.3(2)
C38 C36 C24 116.3(3)
C37 C36 C24 115.4(2)
C38 C36 C35 114.0(2)
C37 C36 C35 111.3(2)
C24 C36 C35 84.81(18)
C7 C37 C36 113.4(2)
C7 C37 H37A 108.4(15)
C36 C37 H37A 105.2(15)
C7 C37 H37B 110.3(13)
C36 C37 H37B 110.5(13)
H37A C37 H37B 108.9(19)
C36 C38 H38A 114.3(17)
C36 C38 H38B 108(2)
H38A C38 H38B 112(3)
C36 C38 H38C 113.2(18)
H38A C38 H38C 107(2)
H38B C38 H38C 100(3)

loop_
_geom_bond_atom_site_label_1
_geom_bond_atom_site_label_2
_geom_bond_distance
Cr1 C3 1.858(3)
Cr1 C1 1.875(3)
Cr1 C2 1.881(3)
Cr1 C5 1.893(3)
Cr1 C4 1.900(3)
Cr1 C6 2.106(2)
Cr2 C19 1.879(3)
Cr2 C18 1.888(3)
Cr2 C20 1.889(4)
Cr2 C17 1.897(4)
Cr2 C21 1.904(4)
Cr2 C22 2.003(2)
O1 C1 1.134(3)
O2 C2 1.147(3)
O3 C3 1.146(3)
O4 C4 1.136(3)
O5 C5 1.136(3)
O6 C6 1.334(3)
O6 C15 1.445(3)
O7 C17 1.138(4)
O8 C18 1.133(3)
O9 C19 1.135(4)
O10 C20 1.136(4)
O11 C21 1.132(3)
O12 C22 1.315(3)
O12 C31 1.471(3)
O13 C35 1.406(3)
O13 C34 1.424(4)
N1 C8 1.356(3)
N1 C35 1.448(3)
N1 C33 1.459(3)
C6 C7 1.446(3)
C7 C8 1.384(3)
C7 C37 1.508(3)
C8 C9 1.484(3)
C9 C14 1.378(4)
C9 C10 1.389(4)
C10 C11 1.361(4)
C10 H10 0.92(2)
C11 C12 1.368(5)
C11 H11 0.93(3)
C12 C13 1.359(5)
C12 H12 1.04(3)
C13 C14 1.374(4)
C13 H13 0.84(3)
C14 H14 0.92(2)
C15 C16 1.464(4)
C15 H15A 0.9700
C15 H15B 0.9700
C16 H35A 0.9600
C16 H35B 0.9600
C16 H35C 0.9600
C22 C23 1.472(3)
C23 C24 1.347(3)
C23 C35 1.530(3)
C24 C25 1.458(3)
C24 C36 1.532(3)
C25 C26 1.384(4)
C25 C30 1.386(4)
C26 C27 1.376(4)
C26 H26 0.89(2)
C27 C28 1.352(6)
C27 H27 0.90(3)
C28 C29 1.361(5)
C28 H28 0.91(3)
C29 C30 1.374(5)
C29 H29 1.01(3)
C30 H30 0.84(2)
C31 C32 1.447(4)
C31 H31A 1.03(4)
C31 H31B 0.90(3)
C32 H32A 0.9600
C32 H32B 0.9600
C32 H32C 0.9600
C33 C34 1.497(5)
C33 H33A 0.88(3)
C33 H33B 0.93(3)
C34 H34A 0.95(3)
C34 H34B 0.97(2)
C35 C36 1.572(3)
C36 C38 1.516(4)
C36 C37 1.525(3)
C37 H37A 0.98(3)
C37 H37B 0.96(2)
C38 H38A 1.05(3)
C38 H38B 0.84(3)
C38 H38C 0.96(3)

loop_
_geom_torsion_atom_site_label_1
_geom_torsion_atom_site_label_2
_geom_torsion_atom_site_label_3
_geom_torsion_atom_site_label_4
_geom_torsion
C3 Cr1 C1 O1 3(5)
C2 Cr1 C1 O1 -88(5)
C5 Cr1 C1 O1 90(5)
C4 Cr1 C1 O1 -50(5)
C6 Cr1 C1 O1 177(5)
C3 Cr1 C2 O2 31(3)
C1 Cr1 C2 O2 119(3)
C5 Cr1 C2 O2 48(5)
C4 Cr1 C2 O2 -56(3)
C6 Cr1 C2 O2 -151(3)
C1 Cr1 C3 O3 85(8)
C2 Cr1 C3 O3 175(100)
C5 Cr1 C3 O3 -4(8)
C4 Cr1 C3 O3 -101(8)
C6 Cr1 C3 O3 14(9)
C3 Cr1 C4 O4 -55.2(16)
C1 Cr1 C4 O4 -2(2)
C2 Cr1 C4 O4 35.9(16)
C5 Cr1 C4 O4 -141.7(16)
C6 Cr1 C4 O4 130.7(16)
C3 Cr1 C5 O5 53(5)
C1 Cr1 C5 O5 -35(5)
C2 Cr1 C5 O5 36(6)
C4 Cr1 C5 O5 140(5)
C6 Cr1 C5 O5 -125(5)
C15 O6 C6 C7 -172.7(2)
C15 O6 C6 Cr1 1.4(3)
C3 Cr1 C6 O6 -75.6(10)
C1 Cr1 C6 O6 -147.1(2)
C2 Cr1 C6 O6 123.1(2)
C5 Cr1 C6 O6 -57.7(2)
C4 Cr1 C6 O6 38.7(2)
C3 Cr1 C6 C7 97.4(10)
C1 Cr1 C6 C7 25.9(2)
C2 Cr1 C6 C7 -64.0(2)
C5 Cr1 C6 C7 115.2(2)
C4 Cr1 C6 C7 -148.4(2)
O6 C6 C7 C8 34.4(3)
Cr1 C6 C7 C8 -139.7(2)
O6 C6 C7 C37 -151.0(2)
Cr1 C6 C7 C37 34.9(3)
C35 N1 C8 C7 25.3(3)
C33 N1 C8 C7 -149.1(3)
C35 N1 C8 C9 -160.5(2)
C33 N1 C8 C9 25.2(4)
C6 C7 C8 N1 -165.4(2)
C37 C7 C8 N1 19.5(3)
C6 C7 C8 C9 20.8(4)
C37 C7 C8 C9 -154.2(2)
N1 C8 C9 C14 51.5(3)
C7 C8 C9 C14 -134.6(3)
N1 C8 C9 C10 -129.0(2)
C7 C8 C9 C10 44.9(4)
C14 C9 C10 C11 1.9(4)
C8 C9 C10 C11 -177.7(3)
C9 C10 C11 C12 0.0(5)
C10 C11 C12 C13 -1.5(5)
C11 C12 C13 C14 1.2(5)
C12 C13 C14 C9 0.7(5)
C10 C9 C14 C13 -2.2(4)
C8 C9 C14 C13 177.3(3)
C6 O6 C15 C16 163.0(2)
C19 Cr2 C17 O7 94(10)
C18 Cr2 C17 O7 4(10)
C20 Cr2 C17 O7 15(14)
C21 Cr2 C17 O7 -176(100)
C22 Cr2 C17 O7 -85(10)
C19 Cr2 C18 O8 43(8)
C20 Cr2 C18 O8 -47(8)
C17 Cr2 C18 O8 133(8)
C21 Cr2 C18 O8 -51(9)
C22 Cr2 C18 O8 -138(8)
C18 Cr2 C19 O9 -47(19)
C20 Cr2 C19 O9 41(19)
C17 Cr2 C19 O9 -138(19)
C21 Cr2 C19 O9 130(19)
C22 Cr2 C19 O9 -88(20)
C19 Cr2 C20 O10 -48(11)
C18 Cr2 C20 O10 42(11)
C17 Cr2 C20 O10 31(15)
C21 Cr2 C20 O10 -138(11)
C22 Cr2 C20 O10 130(11)
C19 Cr2 C21 O11 -45(4)
C18 Cr2 C21 O11 50(6)
C20 Cr2 C21 O11 45(4)
C17 Cr2 C21 O11 -134(4)
C22 Cr2 C21 O11 137(4)
C31 O12 C22 C23 2.8(4)
C31 O12 C22 Cr2 -178.2(2)
C19 Cr2 C22 O12 51(4)
C18 Cr2 C22 O12 9.7(2)
C20 Cr2 C22 O12 -78.0(2)
C17 Cr2 C22 O12 100.4(2)
C21 Cr2 C22 O12 -167.0(2)
C19 Cr2 C22 C23 -130(4)
C18 Cr2 C22 C23 -171.4(2)
C20 Cr2 C22 C23 100.9(2)
C17 Cr2 C22 C23 -80.7(2)
C21 Cr2 C22 C23 11.9(2)
O12 C22 C23 C24 73.8(4)
Cr2 C22 C23 C24 -105.1(3)
O12 C22 C23 C35 -111.4(3)
Cr2 C22 C23 C35 69.7(3)
C22 C23 C24 C25 -3.8(5)
C35 C23 C24 C25 -179.8(3)
C22 C23 C24 C36 175.3(3)
C35 C23 C24 C36 -0.72(19)
C23 C24 C25 C26 0.3(4)
C36 C24 C25 C26 -178.5(2)
C23 C24 C25 C30 -178.9(3)
C36 C24 C25 C30 2.3(4)
C30 C25 C26 C27 0.5(4)
C24 C25 C26 C27 -178.7(3)
C25 C26 C27 C28 -0.3(5)
C26 C27 C28 C29 -0.4(5)
C27 C28 C29 C30 0.8(5)
C28 C29 C30 C25 -0.5(5)
C26 C25 C30 C29 -0.1(4)
C24 C25 C30 C29 179.1(3)
C22 O12 C31 C32 -162.5(3)
C8 N1 C33 C34 149.8(3)
C35 N1 C33 C34 -25.1(3)
C35 O13 C34 C33 -30.3(3)
N1 C33 C34 O13 32.8(3)
C34 O13 C35 N1 14.2(3)
C34 O13 C35 C23 145.1(3)
C34 O13 C35 C36 -114.7(3)
C8 N1 C35 O13 -167.3(2)
C33 N1 C35 O13 8.0(3)
C8 N1 C35 C23 63.2(3)
C33 N1 C35 C23 -121.5(3)
C8 N1 C35 C36 -36.3(3)
C33 N1 C35 C36 139.0(2)
C24 C23 C35 O13 120.2(2)
C22 C23 C35 O13 -56.2(3)
C24 C23 C35 N1 -115.2(2)
C22 C23 C35 N1 68.5(3)
C24 C23 C35 C36 0.70(18)
C22 C23 C35 C36 -175.6(3)
C23 C24 C36 C38 -113.5(3)
C25 C24 C36 C38 65.6(3)
C23 C24 C36 C37 111.8(2)
C25 C24 C36 C37 -69.0(3)
C23 C24 C36 C35 0.70(18)
C25 C24 C36 C35 179.8(2)
O13 C35 C36 C38 -0.9(4)
N1 C35 C36 C38 -125.4(3)
C23 C35 C36 C38 115.9(3)
O13 C35 C36 C37 127.4(2)
N1 C35 C36 C37 2.9(3)
C23 C35 C36 C37 -115.8(2)
O13 C35 C36 C24 -117.4(2)
N1 C35 C36 C24 118.1(2)
C23 C35 C36 C24 -0.61(16)
C8 C7 C37 C36 -50.6(3)
C6 C7 C37 C36 134.4(2)
C38 C36 C37 C7 165.7(3)
C24 C36 C37 C7 -57.9(3)
C35 C36 C37 C7 36.5(3)
